data_7040173
loop_
_publ_author_name
'Brede, Franziska A.'
'M\"uhlbach, Friedrich'
'Sextl, Gerhard'
'M\"uller-Buschbaum, Klaus'

_publ_section_title
;
 Mechanochemical and thermal formation of 1H-benzotriazole coordination
 polymers and complexes of 3d-transition metals with intriguing dielectric
 properties.
;
_journal_issue 26
_journal_name_full 'Dalton transactions (Cambridge, England : 2003)'
_journal_page_first 10609
_journal_page_last 10619
_journal_paper_doi 10.1039/c6dt01597b
_journal_volume 45
_journal_year 2016
_chemical_formula_moiety 'C12 H10 Cl2 N6 Zn, C6 H5 N3'
_chemical_formula_sum 'C18 H15 Cl2 N9 Zn'
_chemical_formula_weight 493.66
_space_group_crystal_system monoclinic
_space_group_IT_number 14
_space_group_name_Hall '-P 2yn'
_space_group_name_H-M_alt 'P 1 21/n 1'
_symmetry_space_group_name_Hall '-P 2yn'
_symmetry_space_group_name_H-M 'P 1 21/n 1'
_atom_sites_solution_hydrogens geom
_atom_sites_solution_primary direct
_audit_creation_date 2016-03-31
_audit_creation_method
;
Olex2 1.2
(compiled 2016.02.19 svn.r3266 for OlexSys, GUI svn.r5155)
;
_audit_update_record
;
2016-03-31 deposited with the CCDC.
2016-05-24 downloaded from the CCDC.
;
_cell_angle_alpha 90
_cell_angle_beta 101.859(5)
_cell_angle_gamma 90
_cell_formula_units_Z 4
_cell_length_a 7.4412(10)
_cell_length_b 38.081(5)
_cell_length_c 7.5550(9)
_cell_measurement_reflns_used 3226
_cell_measurement_temperature 173
_cell_measurement_theta_max 25.89
_cell_measurement_theta_min 2.81
_cell_volume 2095.2(5)
_computing_molecular_graphics 'Olex2 (Dolomanov et al., 2009)'
_computing_publication_material 'Olex2 (Dolomanov et al., 2009)'
_computing_structure_refinement 'XL (Sheldrick, 2008)'
_computing_structure_solution 'SIR2004 (Burla et al., 2007)'
_diffrn_ambient_temperature 173(2)
_diffrn_measured_fraction_theta_full 1.000
_diffrn_measured_fraction_theta_max 0.923
_diffrn_measurement_device_type 'Bruker APEX-II CCD'
_diffrn_measurement_method '\f and \w scans'
_diffrn_radiation_type MoK\a
_diffrn_radiation_wavelength 0.71073
_diffrn_reflns_av_R_equivalents 0.1381
_diffrn_reflns_av_unetI/netI 0.1131
_diffrn_reflns_Laue_measured_fraction_full 1.000
_diffrn_reflns_Laue_measured_fraction_max 0.923
_diffrn_reflns_limit_h_max 10
_diffrn_reflns_limit_h_min -10
_diffrn_reflns_limit_k_max 50
_diffrn_reflns_limit_k_min -51
_diffrn_reflns_limit_l_max 10
_diffrn_reflns_limit_l_min -10
_diffrn_reflns_number 33720
_diffrn_reflns_point_group_measured_fraction_full 1.000
_diffrn_reflns_point_group_measured_fraction_max 0.923
_diffrn_reflns_theta_full 26.000
_diffrn_reflns_theta_max 30.190
_diffrn_reflns_theta_min 1.069
_diffrn_standards_number 0
_exptl_absorpt_coefficient_mu 1.453
_exptl_absorpt_correction_T_max 0.7460
_exptl_absorpt_correction_T_min 0.4995
_exptl_absorpt_correction_type multi-scan
_exptl_absorpt_process_details
;
SADABS-2014/4 (Bruker,2014/4) was used for absorption correction.
wR2(int) was 0.1292 before and 0.0802 after correction.
The Ratio of minimum to maximum transmission is 0.6696.
The \l/2 correction factor is 0.00150.
;
_exptl_crystal_colour 'clear light colourless'
_exptl_crystal_colour_lustre clear
_exptl_crystal_colour_modifier light
_exptl_crystal_colour_primary colourless
_exptl_crystal_density_diffrn 1.565
_exptl_crystal_description block
_exptl_crystal_F_000 1000
_exptl_crystal_size_max 0.239
_exptl_crystal_size_mid 0.074
_exptl_crystal_size_min 0.048
_refine_diff_density_max 0.507
_refine_diff_density_min -0.846
_refine_diff_density_rms 0.108
_refine_ls_extinction_method none
_refine_ls_goodness_of_fit_ref 1.014
_refine_ls_hydrogen_treatment constr
_refine_ls_matrix_type full
_refine_ls_number_parameters 271
_refine_ls_number_reflns 5755
_refine_ls_number_restraints 0
_refine_ls_restrained_S_all 1.014
_refine_ls_R_factor_all 0.1008
_refine_ls_R_factor_gt 0.0484
_refine_ls_shift/su_max 0.003
_refine_ls_shift/su_mean 0.000
_refine_ls_structure_factor_coef Fsqd
_refine_ls_weighting_details 'w=1/[\s^2^(Fo^2^)+1.9110P] where P=(Fo^2^+2Fc^2^)/3'
_refine_ls_weighting_scheme calc
_refine_ls_wR_factor_gt 0.0911
_refine_ls_wR_factor_ref 0.1171
_reflns_Friedel_coverage 0.000
_reflns_number_gt 3608
_reflns_number_total 5755
_reflns_threshold_expression 'I > 2\s(I)'
_cod_data_source_file c6dt01597b2.cif
_cod_data_source_block test
_cod_database_code 7040173
_shelx_space_group_comment
;
The symmetry employed for this shelxl refinement is uniquely defined
by the following loop, which should always be used as a source of
symmetry information in preference to the above space-group names.
They are only intended as comments.
;
_olex2_refinement_description
;
1. Fixed Uiso
 At 1.2 times of:
  All C(H) groups, All N(H) groups
2.a Aromatic/amide H refined with riding coordinates:
 C2(H2), C3(H3), C4(H4), C5(H5), C8(H7), C9(H8), C10(H9), C11(H10), N3(H1),
 N6(H6), C14(H12), C15(H13), C16(H14), C17(H15), N9(H11)
;
_shelx_shelxl_version_number 2014/7
_olex2_submission_special_instructions 'No special instructions were received'

loop_
_space_group_symop_operation_xyz
'x, y, z'
'-x+1/2, y+1/2, -z+1/2'
'-x, -y, -z'
'x-1/2, -y-1/2, z-1/2'

loop_
_atom_site_label
_atom_site_type_symbol
_atom_site_fract_x
_atom_site_fract_y
_atom_site_fract_z
_atom_site_U_iso_or_equiv
_atom_site_adp_type
_atom_site_occupancy
_atom_site_site_symmetry_order
_atom_site_calc_flag
_atom_site_refinement_flags_posn
C1 C -0.0266(5) 0.52355(10) 0.1976(5) 0.0243(8) Uani 1 1 d .
C2 C -0.0837(6) 0.49034(10) 0.2454(5) 0.0330(9) Uani 1 1 d .
H2 H -0.2070 0.4840 0.2249 0.040 Uiso 1 1 calc R
C3 C 0.0529(6) 0.46795(10) 0.3239(5) 0.0371(11) Uani 1 1 d .
H3 H 0.0210 0.4457 0.3573 0.045 Uiso 1 1 calc R
C4 C 0.2405(6) 0.47723(10) 0.3565(5) 0.0334(9) Uani 1 1 d .
H4 H 0.3280 0.4610 0.4105 0.040 Uiso 1 1 calc R
C5 C 0.2969(5) 0.50973(9) 0.3103(5) 0.0260(8) Uani 1 1 d .
H5 H 0.4204 0.5159 0.3316 0.031 Uiso 1 1 calc R
C6 C 0.1583(5) 0.53314(9) 0.2292(4) 0.0195(7) Uani 1 1 d .
C7 C 0.1961(5) 0.68730(9) -0.1640(4) 0.0192(7) Uani 1 1 d .
C8 C 0.1347(5) 0.70702(9) -0.3217(5) 0.0249(8) Uani 1 1 d .
H7 H 0.1137 0.7311 -0.3187 0.030 Uiso 1 1 calc R
C9 C 0.1078(5) 0.68857(10) -0.4800(5) 0.0284(9) Uani 1 1 d .
H8 H 0.0695 0.7005 -0.5885 0.034 Uiso 1 1 calc R
C10 C 0.1361(5) 0.65205(10) -0.4845(5) 0.0302(9) Uani 1 1 d .
H9 H 0.1135 0.6406 -0.5957 0.036 Uiso 1 1 calc R
C11 C 0.1962(5) 0.63269(9) -0.3300(5) 0.0249(8) Uani 1 1 d .
H10 H 0.2158 0.6086 -0.3338 0.030 Uiso 1 1 calc R
C12 C 0.2263(5) 0.65137(8) -0.1656(4) 0.0188(7) Uani 1 1 d .
Cl1 Cl 0.48191(11) 0.56343(2) -0.09874(11) 0.02327(19) Uani 1 1 d .
Cl2 Cl 0.60017(13) 0.60218(2) 0.36316(11) 0.0268(2) Uani 1 1 d .
N1 N 0.1663(4) 0.56661(7) 0.1646(4) 0.0209(6) Uani 1 1 d .
N2 N -0.0013(4) 0.57756(8) 0.0943(4) 0.0283(7) Uani 1 1 d .
N3 N -0.1154(4) 0.55201(9) 0.1153(4) 0.0306(7) Uani 1 1 d .
H1 H -0.2327 0.5533 0.0806 0.037 Uiso 1 1 calc R
N4 N 0.2873(4) 0.64090(7) 0.0099(4) 0.0199(6) Uani 1 1 d .
N5 N 0.2963(4) 0.66842(7) 0.1174(4) 0.0214(6) Uani 1 1 d .
N6 N 0.2415(4) 0.69617(7) 0.0143(4) 0.0223(7) Uani 1 1 d .
H6 H 0.2353 0.7171 0.0549 0.027 Uiso 1 1 calc R
Zn1 Zn 0.38300(6) 0.59423(2) 0.11647(5) 0.01956(11) Uani 1 1 d .
C13 C -0.3365(5) 0.67797(9) -0.3218(4) 0.0194(7) Uani 1 1 d .
C14 C -0.3178(5) 0.64830(9) -0.2092(5) 0.0274(8) Uani 1 1 d .
H12 H -0.3419 0.6257 -0.2552 0.033 Uiso 1 1 calc R
C15 C -0.2624(5) 0.65451(10) -0.0284(5) 0.0277(8) Uani 1 1 d .
H13 H -0.2489 0.6356 0.0512 0.033 Uiso 1 1 calc R
C16 C -0.2251(5) 0.68860(11) 0.0418(5) 0.0304(9) Uani 1 1 d .
H14 H -0.1900 0.6916 0.1663 0.036 Uiso 1 1 calc R
C17 C -0.2391(5) 0.71752(10) -0.0685(5) 0.0258(8) Uani 1 1 d .
H15 H -0.2118 0.7400 -0.0224 0.031 Uiso 1 1 calc R
C18 C -0.2968(5) 0.71140(9) -0.2542(5) 0.0204(7) Uani 1 1 d .
N7 N -0.3234(4) 0.73460(7) -0.3977(4) 0.0268(7) Uani 1 1 d .
N8 N -0.3803(5) 0.71684(8) -0.5471(4) 0.0304(8) Uani 1 1 d .
N9 N -0.3878(4) 0.68282(7) -0.5029(4) 0.0265(7) Uani 1 1 d .
H11 H -0.4210 0.6662 -0.5798 0.032 Uiso 1 1 calc R

loop_
_atom_site_aniso_label
_atom_site_aniso_U_11
_atom_site_aniso_U_22
_atom_site_aniso_U_33
_atom_site_aniso_U_23
_atom_site_aniso_U_13
_atom_site_aniso_U_12
C1 0.026(2) 0.029(2) 0.0206(19) -0.0050(15) 0.0091(15) -0.0037(17)
C2 0.036(2) 0.037(2) 0.030(2) -0.0143(17) 0.0139(17) -0.020(2)
C3 0.065(3) 0.0194(19) 0.034(2) -0.0078(16) 0.026(2) -0.019(2)
C4 0.051(3) 0.0212(19) 0.031(2) 0.0023(16) 0.0158(19) 0.005(2)
C5 0.027(2) 0.0248(19) 0.027(2) 0.0042(15) 0.0073(15) 0.0013(17)
C6 0.0201(18) 0.0199(17) 0.0200(18) -0.0039(13) 0.0079(14) 0.0007(15)
C7 0.0231(19) 0.0198(17) 0.0155(17) 0.0015(13) 0.0058(14) 0.0019(15)
C8 0.029(2) 0.0197(18) 0.027(2) 0.0062(14) 0.0072(16) 0.0027(16)
C9 0.031(2) 0.031(2) 0.022(2) 0.0105(16) 0.0027(16) 0.0024(18)
C10 0.035(2) 0.036(2) 0.0179(19) -0.0024(16) 0.0027(16) -0.0023(19)
C11 0.031(2) 0.0201(18) 0.024(2) -0.0043(14) 0.0067(15) -0.0028(17)
C12 0.0206(18) 0.0159(16) 0.0205(18) 0.0015(13) 0.0057(14) -0.0011(15)
Cl1 0.0206(4) 0.0216(4) 0.0281(5) -0.0067(3) 0.0063(3) -0.0008(4)
Cl2 0.0356(5) 0.0199(4) 0.0216(5) 0.0010(3) -0.0016(4) 0.0001(4)
N1 0.0192(15) 0.0195(15) 0.0246(16) -0.0004(12) 0.0056(12) 0.0023(13)
N2 0.0212(17) 0.0313(18) 0.0329(19) 0.0018(14) 0.0068(14) 0.0057(15)
N3 0.0151(15) 0.044(2) 0.0323(18) -0.0011(15) 0.0041(13) -0.0012(16)
N4 0.0251(16) 0.0148(14) 0.0205(16) 0.0011(11) 0.0059(12) -0.0012(13)
N5 0.0315(17) 0.0126(14) 0.0205(16) 0.0019(11) 0.0064(13) 0.0014(13)
N6 0.0363(18) 0.0122(14) 0.0191(16) 0.0017(11) 0.0077(13) 0.0026(13)
Zn1 0.0236(2) 0.01436(19) 0.0208(2) 0.00075(16) 0.00488(16) -0.00022(18)
C13 0.0230(19) 0.0176(17) 0.0182(18) 0.0002(13) 0.0060(14) -0.0027(15)
C14 0.034(2) 0.0184(18) 0.031(2) 0.0017(15) 0.0095(17) -0.0027(17)
C15 0.030(2) 0.026(2) 0.029(2) 0.0090(15) 0.0095(16) -0.0021(17)
C16 0.030(2) 0.042(2) 0.019(2) 0.0008(16) 0.0054(16) -0.0020(19)
C17 0.028(2) 0.027(2) 0.022(2) -0.0074(15) 0.0055(15) -0.0020(17)
C18 0.0184(18) 0.0208(17) 0.0221(18) -0.0001(14) 0.0043(14) 0.0001(15)
N7 0.0376(19) 0.0196(16) 0.0236(17) -0.0005(12) 0.0073(14) -0.0035(14)
N8 0.049(2) 0.0194(16) 0.0226(17) 0.0031(12) 0.0058(14) -0.0052(15)
N9 0.042(2) 0.0160(15) 0.0203(16) -0.0033(12) 0.0048(14) -0.0089(14)

loop_
_atom_type_symbol
_atom_type_description
_atom_type_scat_dispersion_real
_atom_type_scat_dispersion_imag
_atom_type_scat_source
C C 0.0033 0.0016 'International Tables Vol C Tables 4.2.6.8 and 6.1.1.4'
H H 0.0000 0.0000 'International Tables Vol C Tables 4.2.6.8 and 6.1.1.4'
Cl Cl 0.1484 0.1585 'International Tables Vol C Tables 4.2.6.8 and 6.1.1.4'
N N 0.0061 0.0033 'International Tables Vol C Tables 4.2.6.8 and 6.1.1.4'
Zn Zn 0.2839 1.4301 'International Tables Vol C Tables 4.2.6.8 and 6.1.1.4'

loop_
_geom_angle_atom_site_label_1
_geom_angle_atom_site_label_2
_geom_angle_atom_site_label_3
_geom_angle
C6 C1 C2 122.1(4)
N3 C1 C2 134.0(4)
N3 C1 C6 103.9(3)
C1 C2 H2 122.1
C3 C2 C1 115.9(4)
C3 C2 H2 122.1
C2 C3 H3 118.6
C2 C3 C4 122.7(4)
C4 C3 H3 118.6
C3 C4 H4 119.2
C5 C4 C3 121.6(4)
C5 C4 H4 119.2
C4 C5 H5 121.7
C4 C5 C6 116.6(4)
C6 C5 H5 121.7
C1 C6 C5 121.2(3)
N1 C6 C1 107.2(3)
N1 C6 C5 131.6(3)
C12 C7 C8 123.0(3)
N6 C7 C8 132.7(3)
N6 C7 C12 104.2(3)
C7 C8 H7 122.2
C9 C8 C7 115.6(3)
C9 C8 H7 122.2
C8 C9 H8 118.9
C8 C9 C10 122.2(3)
C10 C9 H8 118.9
C9 C10 H9 118.9
C11 C10 C9 122.2(3)
C11 C10 H9 118.9
C10 C11 H10 121.9
C10 C11 C12 116.3(3)
C12 C11 H10 121.9
C7 C12 C11 120.6(3)
N4 C12 C7 107.5(3)
N4 C12 C11 131.9(3)
C6 N1 Zn1 130.0(2)
N2 N1 C6 109.3(3)
N2 N1 Zn1 119.1(2)
N1 N2 N3 107.2(3)
C1 N3 H1 123.8
N2 N3 C1 112.3(3)
N2 N3 H1 123.8
C12 N4 Zn1 131.4(2)
N5 N4 C12 109.2(3)
N5 N4 Zn1 119.0(2)
N4 N5 N6 107.5(3)
C7 N6 H6 124.2
N5 N6 C7 111.5(3)
N5 N6 H6 124.2
Cl2 Zn1 Cl1 112.83(4)
N1 Zn1 Cl1 104.53(8)
N1 Zn1 Cl2 112.94(9)
N4 Zn1 Cl1 108.17(8)
N4 Zn1 Cl2 110.51(8)
N4 Zn1 N1 107.51(11)
C18 C13 C14 122.1(3)
N9 C13 C14 133.9(3)
N9 C13 C18 104.0(3)
C13 C14 H12 122.0
C15 C14 C13 116.0(3)
C15 C14 H12 122.0
C14 C15 H13 118.9
C14 C15 C16 122.2(3)
C16 C15 H13 118.9
C15 C16 H14 119.1
C17 C16 C15 121.8(3)
C17 C16 H14 119.1
C16 C17 H15 121.8
C16 C17 C18 116.4(3)
C18 C17 H15 121.8
C13 C18 C17 121.5(3)
C13 C18 N7 108.3(3)
N7 C18 C17 130.2(3)
N8 N7 C18 108.4(3)
N7 N8 N9 107.9(3)
C13 N9 H11 124.3
N8 N9 C13 111.4(3)
N8 N9 H11 124.3

loop_
_geom_bond_atom_site_label_1
_geom_bond_atom_site_label_2
_geom_bond_distance
C1 C2 1.405(5)
C1 C6 1.396(5)
C1 N3 1.352(5)
C2 H2 0.9300
C2 C3 1.366(6)
C3 H3 0.9300
C3 C4 1.412(6)
C4 H4 0.9300
C4 C5 1.375(5)
C5 H5 0.9300
C5 C6 1.405(5)
C6 N1 1.370(4)
C7 C8 1.404(4)
C7 C12 1.387(4)
C7 N6 1.362(4)
C8 H7 0.9300
C8 C9 1.366(5)
C9 H8 0.9300
C9 C10 1.408(5)
C10 H9 0.9300
C10 C11 1.375(5)
C11 H10 0.9300
C11 C12 1.408(4)
C12 N4 1.370(4)
Cl1 Zn1 2.2478(9)
Cl2 Zn1 2.2223(10)
N1 N2 1.319(4)
N1 Zn1 2.020(3)
N2 N3 1.322(4)
N3 H1 0.8600
N4 N5 1.319(4)
N4 Zn1 2.019(3)
N5 N6 1.327(4)
N6 H6 0.8600
C13 C14 1.404(5)
C13 C18 1.381(4)
C13 N9 1.356(4)
C14 H12 0.9300
C14 C15 1.364(5)
C15 H13 0.9300
C15 C16 1.408(5)
C16 H14 0.9300
C16 C17 1.372(5)
C17 H15 0.9300
C17 C18 1.399(5)
C18 N7 1.381(4)
N7 N8 1.309(4)
N8 N9 1.342(4)
N9 H11 0.8600

loop_
_geom_torsion_atom_site_label_1
_geom_torsion_atom_site_label_2
_geom_torsion_atom_site_label_3
_geom_torsion_atom_site_label_4
_geom_torsion
C1 C2 C3 C4 0.2(5)
C1 C6 N1 N2 -0.8(4)
C1 C6 N1 Zn1 -166.2(2)
C2 C1 C6 C5 0.3(5)
C2 C1 C6 N1 179.1(3)
C2 C1 N3 N2 -178.3(4)
C2 C3 C4 C5 -0.1(6)
C3 C4 C5 C6 0.0(5)
C4 C5 C6 C1 -0.1(5)
C4 C5 C6 N1 -178.6(3)
C5 C6 N1 N2 177.8(4)
C5 C6 N1 Zn1 12.4(5)
C6 C1 C2 C3 -0.3(5)
C6 C1 N3 N2 0.2(4)
C6 N1 N2 N3 0.9(4)
C7 C8 C9 C10 1.3(5)
C7 C12 N4 N5 -0.2(4)
C7 C12 N4 Zn1 -173.3(2)
C8 C7 C12 C11 0.1(5)
C8 C7 C12 N4 179.2(3)
C8 C7 N6 N5 -178.9(4)
C8 C9 C10 C11 -1.3(6)
C9 C10 C11 C12 0.6(6)
C10 C11 C12 C7 -0.1(5)
C10 C11 C12 N4 -178.9(4)
C11 C12 N4 N5 178.7(4)
C11 C12 N4 Zn1 5.6(6)
C12 C7 C8 C9 -0.7(5)
C12 C7 N6 N5 0.2(4)
C12 N4 N5 N6 0.3(4)
N1 N2 N3 C1 -0.7(4)
N3 C1 C2 C3 177.9(4)
N3 C1 C6 C5 -178.4(3)
N3 C1 C6 N1 0.4(4)
N4 N5 N6 C7 -0.3(4)
N6 C7 C8 C9 178.2(4)
N6 C7 C12 C11 -179.0(3)
N6 C7 C12 N4 0.0(4)
Zn1 N1 N2 N3 168.2(2)
Zn1 N4 N5 N6 174.4(2)
C13 C14 C15 C16 -0.3(5)
C13 C18 N7 N8 1.2(4)
C14 C13 C18 C17 -1.3(5)
C14 C13 C18 N7 178.3(3)
C14 C13 N9 N8 -178.8(4)
C14 C15 C16 C17 -1.3(6)
C15 C16 C17 C18 1.5(5)
C16 C17 C18 C13 -0.3(5)
C16 C17 C18 N7 -179.8(4)
C17 C18 N7 N8 -179.2(3)
C18 C13 C14 C15 1.5(5)
C18 C13 N9 N8 0.3(4)
C18 N7 N8 N9 -1.0(4)
N7 N8 N9 C13 0.4(4)
N9 C13 C14 C15 -179.5(4)
N9 C13 C18 C17 179.5(3)
N9 C13 C18 N7 -0.9(4)
